data_4319738
loop_
_publ_author_name
'Gerd W. Rabe'
'Christian D. B\'erub\'e'
'Glenn P. A. Yap'

_publ_section_title
;
 Terphenyl Ligand Systems in Lanthanide Chemistry: Use of the
 2,6-Di(1-naphthyl)phenyl Ligand for the Synthesis of Kinetically
 Stabilized Complexes of Trivalent Ytterbium, Thulium, and Yttrium
;
_journal_name_full 'Inorganic Chemistry'
_journal_page_first 2682
_journal_page_last 2685
_journal_paper_doi 10.1021/ic001148m
_journal_volume 40
_journal_year 2001
_chemical_formula_sum 'C34 H33 Cl2 O2 Yb'
_chemical_formula_weight 717.54
_chemical_name_systematic
; 
 ? 
;
_space_group_IT_number 15
_symmetry_cell_setting monoclinic
_symmetry_space_group_name_Hall '-C 2yc'
_symmetry_space_group_name_H-M 'C 1 2/c 1'
_atom_sites_solution_hydrogens geom
_atom_sites_solution_primary direct
_atom_sites_solution_secondary difmap
_audit_creation_method SHELXL-97
_cell_angle_alpha 90.00
_cell_angle_beta 91.021(4)
_cell_angle_gamma 90.00
_cell_formula_units_Z 4
_cell_length_a 14.333(3)
_cell_length_b 16.353(3)
_cell_length_c 12.427(2)
_cell_measurement_reflns_used 'reflections from 60 data frames'
_cell_measurement_temperature 203(2)
_cell_measurement_theta_max 28.29
_cell_measurement_theta_min 1.47
_cell_volume 2912.3(9)
_computing_cell_refinement 'Bruker SMART'
_computing_data_collection 'Bruker SMART'
_computing_data_reduction 'Bruker SHELXTL'
_computing_molecular_graphics 'Bruker SHELXTL'
_computing_publication_material 'Bruker SHELXTL'
_computing_structure_refinement 'SHELXL-97 (Sheldrick, 1997)'
_computing_structure_solution 'SHELXS-97 (Sheldrick, 1990)'
_diffrn_ambient_temperature 203(2)
_diffrn_measured_fraction_theta_full 0.775
_diffrn_measured_fraction_theta_max 0.775
_diffrn_measurement_device_type 'CCD area detector'
_diffrn_measurement_method 'phi and omega scans'
_diffrn_radiation_monochromator graphite
_diffrn_radiation_source 'fine-focus sealed tube'
_diffrn_radiation_type MoK\a
_diffrn_radiation_wavelength 0.71073
_diffrn_reflns_av_R_equivalents 0.0912
_diffrn_reflns_av_sigmaI/netI 0.1011
_diffrn_reflns_limit_h_max 19
_diffrn_reflns_limit_h_min -18
_diffrn_reflns_limit_k_max 19
_diffrn_reflns_limit_k_min 0
_diffrn_reflns_limit_l_max 16
_diffrn_reflns_limit_l_min 0
_diffrn_reflns_number 7107
_diffrn_reflns_theta_full 28.75
_diffrn_reflns_theta_max 28.75
_diffrn_reflns_theta_min 1.89
_diffrn_standards_decay_% <1
_diffrn_standards_number '50 standard frames at start and end'
_exptl_absorpt_coefficient_mu 3.424
_exptl_absorpt_correction_T_max 0.928075
_exptl_absorpt_correction_T_min 0.687262
_exptl_absorpt_correction_type multi-scan
_exptl_absorpt_process_details 'Blessing,R., Acta Cryst. (1995) A51 33-38.'
_exptl_crystal_colour orange
_exptl_crystal_density_diffrn 1.637
_exptl_crystal_density_method 'not measured'
_exptl_crystal_description block
_exptl_crystal_F_000 1428
_exptl_crystal_size_max 0.2
_exptl_crystal_size_mid 0.1
_exptl_crystal_size_min 0.1
_refine_diff_density_max 0.922
_refine_diff_density_min -0.845
_refine_diff_density_rms 0.143
_refine_ls_extinction_method none
_refine_ls_goodness_of_fit_ref 1.048
_refine_ls_hydrogen_treatment mixed
_refine_ls_matrix_type full
_refine_ls_number_parameters 178
_refine_ls_number_reflns 2943
_refine_ls_number_restraints 0
_refine_ls_restrained_S_all 1.048
_refine_ls_R_factor_all 0.0581
_refine_ls_R_factor_gt 0.0444
_refine_ls_shift/su_max 0.000
_refine_ls_shift/su_mean 0.000
_refine_ls_structure_factor_coef Fsqd
_refine_ls_weighting_details 'calc w=1/[\s^2^(Fo^2^)+(0.0050P)^2^+0.0000P] where P=(Fo^2^+2Fc^2^)/3'
_refine_ls_weighting_scheme calc
_refine_ls_wR_factor_gt 0.0837
_refine_ls_wR_factor_ref 0.0859
_reflns_number_gt 2200
_reflns_number_total 2943
_reflns_threshold_expression >2sigma(I)
_cod_data_source_file ic001148m_1.cif
_cod_data_source_block gr003
_cod_depositor_comments
;
The following automatic conversions were performed:

'_symmetry_cell_setting' value 'Monoclinic' changed to 'monoclinic'
according to the built-in table from CIF Core dictionary named
'cif_core.dic' version 2.4.1 from 2010-06-29.

Automatic conversion script
Id: cif_fix_values 1646 2011-03-28 12:23:43Z adriana 
;
_cod_database_code 4319738

loop_
_symmetry_equiv_pos_as_xyz
'x, y, z'
'-x, y, -z+1/2'
'x+1/2, y+1/2, z'
'-x+1/2, y+1/2, -z+1/2'
'-x, -y, -z'
'x, -y, z-1/2'
'-x+1/2, -y+1/2, -z'
'x+1/2, -y+1/2, z-1/2'

loop_
_atom_site_label
_atom_site_type_symbol
_atom_site_fract_x
_atom_site_fract_y
_atom_site_fract_z
_atom_site_U_iso_or_equiv
_atom_site_adp_type
_atom_site_occupancy
_atom_site_symmetry_multiplicity
_atom_site_calc_flag
_atom_site_refinement_flags
_atom_site_disorder_assembly
_atom_site_disorder_group
Yb Yb 0.0000 0.17151(2) 0.7500 0.03006(13) Uani 1 2 d S . .
Cl Cl 0.01659(12) 0.27089(10) 0.59872(14) 0.0490(5) Uani 1 1 d . . .
O1 O 0.1539(3) 0.1621(2) 0.7986(3) 0.0335(10) Uani 1 1 d . . .
C1 C 0.0000 0.0250(5) 0.7500 0.0234(17) Uani 1 2 d S . .
C2 C 0.0625(4) -0.0218(3) 0.6870(4) 0.0227(12) Uani 1 1 d . . .
C3 C 0.0620(4) -0.1064(4) 0.6868(4) 0.0262(13) Uani 1 1 d . . .
H3A H 0.1040 -0.1349 0.6433 0.031 Uiso 1 1 calc R . .
C4 C 0.0000 -0.1497(5) 0.7500 0.0267(19) Uani 1 2 d S . .
H4A H 0.0000 -0.2071 0.7500 0.032 Uiso 1 2 calc SR . .
C5 C 0.1289(4) 0.0236(3) 0.6168(4) 0.0238(12) Uani 1 1 d . . .
C6 C 0.0945(4) 0.0789(4) 0.5434(4) 0.0295(14) Uani 1 1 d . . .
H6A H 0.0296 0.0858 0.5362 0.035 Uiso 1 1 calc R . .
C7 C 0.1537(4) 0.1258(4) 0.4785(4) 0.0351(15) Uani 1 1 d . . .
H7A H 0.1278 0.1638 0.4297 0.042 Uiso 1 1 calc R . .
C8 C 0.2468(4) 0.1170(4) 0.4854(4) 0.0317(14) Uani 1 1 d . . .
H8A H 0.2853 0.1494 0.4421 0.038 Uiso 1 1 calc R . .
C9 C 0.2876(4) 0.0591(4) 0.5573(4) 0.0263(13) Uani 1 1 d . . .
C10 C 0.2279(4) 0.0111(3) 0.6239(4) 0.0248(13) Uani 1 1 d . . .
C11 C 0.2719(4) -0.0437(4) 0.6972(4) 0.0297(14) Uani 1 1 d . . .
H11A H 0.2349 -0.0744 0.7441 0.036 Uiso 1 1 calc R . .
C12 C 0.3655(4) -0.0531(4) 0.7013(5) 0.0337(15) Uani 1 1 d . . .
H12A H 0.3923 -0.0911 0.7496 0.040 Uiso 1 1 calc R . .
C13 C 0.4241(4) -0.0065(4) 0.6338(5) 0.0384(16) Uani 1 1 d . . .
H13A H 0.4891 -0.0136 0.6370 0.046 Uiso 1 1 calc R . .
C14 C 0.3852(4) 0.0484(4) 0.5648(5) 0.0380(16) Uani 1 1 d . . .
H14A H 0.4240 0.0800 0.5209 0.046 Uiso 1 1 calc R . .
C15 C 0.2290(5) 0.2164(4) 0.7659(6) 0.052(2) Uani 1 1 d . . .
H15A H 0.2176 0.2724 0.7904 0.062 Uiso 1 1 calc R . .
H15B H 0.2347 0.2166 0.6875 0.062 Uiso 1 1 calc R . .
C16 C 0.3142(5) 0.1827(6) 0.8179(6) 0.074(3) Uani 1 1 d . . .
H16A H 0.3477 0.1480 0.7672 0.089 Uiso 1 1 calc R . .
H16B H 0.3557 0.2272 0.8412 0.089 Uiso 1 1 calc R . .
C17 C 0.2855(5) 0.1358(6) 0.9087(7) 0.075(3) Uani 1 1 d . . .
H17A H 0.2947 0.1672 0.9751 0.090 Uiso 1 1 calc R . .
H17B H 0.3222 0.0853 0.9143 0.090 Uiso 1 1 calc R . .
C18 C 0.1861(5) 0.1164(5) 0.8921(5) 0.0509(19) Uani 1 1 d . . .
H18A H 0.1779 0.0576 0.8800 0.061 Uiso 1 1 calc R . .
H18B H 0.1506 0.1321 0.9556 0.061 Uiso 1 1 calc R . .

loop_
_atom_site_aniso_label
_atom_site_aniso_U_11
_atom_site_aniso_U_22
_atom_site_aniso_U_33
_atom_site_aniso_U_23
_atom_site_aniso_U_13
_atom_site_aniso_U_12
Yb 0.0343(2) 0.0153(2) 0.0405(2) 0.000 0.00085(14) 0.000
Cl 0.0603(12) 0.0299(11) 0.0573(11) 0.0129(8) 0.0156(9) 0.0058(9)
O1 0.043(2) 0.021(3) 0.037(2) 0.0052(19) 0.0003(17) -0.001(2)
C1 0.023(4) 0.018(5) 0.029(4) 0.000 0.000(3) 0.000
C2 0.022(3) 0.019(4) 0.027(3) 0.003(2) -0.001(2) -0.001(2)
C3 0.028(3) 0.019(4) 0.031(3) -0.007(2) 0.002(2) 0.005(3)
C4 0.031(5) 0.012(5) 0.037(4) 0.000 -0.004(3) 0.000
C5 0.032(3) 0.014(3) 0.025(3) -0.006(2) 0.004(2) 0.003(3)
C6 0.029(3) 0.031(4) 0.028(3) -0.003(3) 0.002(2) 0.003(3)
C7 0.038(4) 0.036(4) 0.032(3) 0.010(3) 0.001(3) 0.006(3)
C8 0.033(4) 0.032(4) 0.030(3) 0.008(3) 0.010(2) 0.000(3)
C9 0.031(3) 0.023(4) 0.026(3) 0.000(2) 0.008(2) -0.002(3)
C10 0.028(3) 0.020(3) 0.026(3) -0.001(2) 0.002(2) 0.001(3)
C11 0.030(3) 0.024(4) 0.035(3) 0.002(3) -0.001(2) 0.002(3)
C12 0.034(4) 0.026(4) 0.041(3) 0.008(3) -0.009(3) 0.005(3)
C13 0.034(4) 0.038(4) 0.043(4) 0.000(3) -0.002(3) 0.005(3)
C14 0.039(4) 0.035(4) 0.041(4) 0.001(3) 0.009(3) -0.006(3)
C15 0.054(5) 0.031(5) 0.071(5) 0.015(4) 0.002(4) -0.018(4)
C16 0.051(5) 0.091(7) 0.080(6) 0.038(5) -0.009(4) -0.034(5)
C17 0.051(5) 0.083(7) 0.091(6) 0.037(5) -0.021(4) -0.021(5)
C18 0.065(5) 0.052(5) 0.035(4) 0.012(3) -0.006(3) -0.014(4)

loop_
_atom_type_symbol
_atom_type_description
_atom_type_scat_dispersion_real
_atom_type_scat_dispersion_imag
_atom_type_scat_source
C C 0.0033 0.0016 'International Tables Vol C Tables 4.2.6.8 and 6.1.1.4'
H H 0.0000 0.0000 'International Tables Vol C Tables 4.2.6.8 and 6.1.1.4'
Cl Cl 0.1484 0.1585 'International Tables Vol C Tables 4.2.6.8 and 6.1.1.4'
Yb Yb -0.3850 5.5486 'International Tables Vol C Tables 4.2.6.8 and 6.1.1.4'
O O 0.0106 0.0060 'International Tables Vol C Tables 4.2.6.8 and 6.1.1.4'

loop_
_geom_angle_atom_site_label_1
_geom_angle_atom_site_label_2
_geom_angle_atom_site_label_3
_geom_angle
_geom_angle_site_symmetry_1
_geom_angle_site_symmetry_3
_geom_angle_publ_flag
O1 Yb O1 172.3(2) 2_556 . ?
O1 Yb C1 86.13(10) 2_556 . ?
O1 Yb C1 86.13(10) . . ?
O1 Yb Cl 97.96(10) 2_556 2_556 ?
O1 Yb Cl 87.10(10) . 2_556 ?
C1 Yb Cl 130.56(4) . 2_556 ?
O1 Yb Cl 87.10(11) 2_556 . ?
O1 Yb Cl 97.96(10) . . ?
C1 Yb Cl 130.56(4) . . ?
Cl Yb Cl 98.89(8) 2_556 . ?
C18 O1 C15 108.1(5) . . ?
C18 O1 Yb 122.6(4) . . ?
C15 O1 Yb 126.9(4) . . ?
C2 C1 C2 114.9(7) . 2_556 ?
C2 C1 Yb 122.5(3) . . ?
C2 C1 Yb 122.5(3) 2_556 . ?
C3 C2 C1 122.4(5) . . ?
C3 C2 C5 119.8(5) . . ?
C1 C2 C5 117.8(5) . . ?
C2 C3 C4 120.8(6) . . ?
C3 C4 C3 118.8(7) 2_556 . ?
C6 C5 C10 118.6(5) . . ?
C6 C5 C2 119.3(5) . . ?
C10 C5 C2 122.1(5) . . ?
C5 C6 C7 121.8(5) . . ?
C8 C7 C6 120.9(6) . . ?
C7 C8 C9 120.6(6) . . ?
C14 C9 C8 121.4(5) . . ?
C14 C9 C10 119.7(5) . . ?
C8 C9 C10 119.0(5) . . ?
C11 C10 C9 117.0(5) . . ?
C11 C10 C5 123.9(5) . . ?
C9 C10 C5 119.1(5) . . ?
C12 C11 C10 121.8(6) . . ?
C11 C12 C13 120.9(6) . . ?
C14 C13 C12 119.3(6) . . ?
C13 C14 C9 121.3(6) . . ?
O1 C15 C16 105.1(5) . . ?
C17 C16 C15 107.3(6) . . ?
C16 C17 C18 107.3(6) . . ?
O1 C18 C17 107.1(5) . . ?

loop_
_geom_bond_atom_site_label_1
_geom_bond_atom_site_label_2
_geom_bond_distance
_geom_bond_site_symmetry_2
_geom_bond_publ_flag
Yb O1 2.282(4) 2_556 ?
Yb O1 2.282(4) . ?
Yb C1 2.395(8) . ?
Yb Cl 2.4996(16) 2_556 ?
Yb Cl 2.4996(16) . ?
O1 C18 1.451(7) . ?
O1 C15 1.459(7) . ?
C1 C2 1.424(6) . ?
C1 C2 1.424(6) 2_556 ?
C2 C3 1.383(8) . ?
C2 C5 1.498(7) . ?
C3 C4 1.390(7) . ?
C4 C3 1.390(7) 2_556 ?
C5 C6 1.371(7) . ?
C5 C10 1.435(7) . ?
C6 C7 1.408(8) . ?
C7 C8 1.343(8) . ?
C8 C9 1.421(8) . ?
C9 C14 1.411(8) . ?
C9 C10 1.436(7) . ?
C10 C11 1.417(8) . ?
C11 C12 1.351(7) . ?
C12 C13 1.420(8) . ?
C13 C14 1.354(8) . ?
C15 C16 1.477(9) . ?
C16 C17 1.431(10) . ?
C17 C18 1.470(9) . ?
